data_4349775
loop_
_publ_author_name
'Ding, Zhong-Yu'
'Meng, Yin-Shan'
'Xiao, Yi'
'Zhang, Yi-Quan'
'Zhu, Yuan-Yuan'
'Gao, Song'

_publ_section_title
;
 Probing the influence of molecular symmetry on the magnetic anisotropy of
 octahedral cobalt(ii) complexes
;
_journal_issue 11
_journal_name_full 'Inorganic Chemistry Frontiers'
_journal_page_first 1909
_journal_paper_doi 10.1039/C7QI00547D
_journal_volume 4
_journal_year 2017
_chemical_compound_source no
_chemical_formula_moiety 'C30 H38 Co N6 O4, 2(Cl O4)'
_chemical_formula_sum 'C30 H38 Cl2 Co N6 O12'
_chemical_formula_weight 804.49
_chemical_name_common Co(L2)2(ClO4)2
_chemical_name_systematic 2
_space_group_crystal_system orthorhombic
_space_group_IT_number 61
_space_group_name_Hall '-P 2ac 2ab'
_space_group_name_H-M_alt 'P b c a'
_atom_sites_solution_hydrogens geom
_atom_sites_solution_primary direct
_audit_creation_date 2016-04-15
_audit_creation_method
;
Olex2 1.2
(compiled 2016.02.19 svn.r3266 for OlexSys, GUI svn.r5155)
;
_audit_update_record
;
2016-05-02 deposited with the CCDC.
2017-09-27 downloaded from the CCDC.
;
_cell_angle_alpha 90
_cell_angle_beta 90
_cell_angle_gamma 90
_cell_formula_units_Z 8
_cell_length_a 13.8991(4)
_cell_length_b 19.9517(6)
_cell_length_c 25.3128(8)
_cell_measurement_reflns_used 8397
_cell_measurement_temperature 180.00(10)
_cell_measurement_theta_max 28.0200
_cell_measurement_theta_min 3.3150
_cell_volume 7019.5(4)
_computing_cell_refinement
;
CrysAlisPro, Agilent Technologies,
Version 1.171.36.32 (release 02-08-2013 CrysAlis171 .NET)
(compiled Aug  2 2013,16:46:58)
;
_computing_data_collection
;
CrysAlisPro, Agilent Technologies,
Version 1.171.36.32 (release 02-08-2013 CrysAlis171 .NET)
(compiled Aug  2 2013,16:46:58)
;
_computing_data_reduction
;
CrysAlisPro, Agilent Technologies,
Version 1.171.36.32 (release 02-08-2013 CrysAlis171 .NET)
(compiled Aug  2 2013,16:46:58)
;
_computing_molecular_graphics 'Olex2 (Dolomanov et al., 2009)'
_computing_publication_material 'Olex2 (Dolomanov et al., 2009)'
_computing_structure_refinement 'XL (Sheldrick, 2008)'
_computing_structure_solution 'XS (Sheldrick, 2008)'
_diffrn_ambient_temperature 180.00(10)
_diffrn_detector_area_resol_mean 10.3914
_diffrn_measured_fraction_theta_full 0.996
_diffrn_measured_fraction_theta_max 0.996
_diffrn_measurement_details
;
#__ type_ start__ end____ width___ exp.time_
  1 omega  -17.00   19.00   1.0000   15.0000
omega____ theta____ kappa____ phi______ frames
    -      -14.5566  -99.0000   30.0000 36

#__ type_ start__ end____ width___ exp.time_
  2 omega    1.00   27.00   1.0000   15.0000
omega____ theta____ kappa____ phi______ frames
    -      -14.5566  -99.0000 -150.0000 26

#__ type_ start__ end____ width___ exp.time_
  3 omega -103.00   57.00   1.0000   15.0000
omega____ theta____ kappa____ phi______ frames
    -      -14.5566    0.0000  -90.0000 160
;
_diffrn_measurement_device_type 'SuperNova, Dual, Cu at zero, Atlas'
_diffrn_measurement_method '\w scans'
_diffrn_orient_matrix_UB_11 -0.0012883000
_diffrn_orient_matrix_UB_12 0.0332584000
_diffrn_orient_matrix_UB_13 0.0098599000
_diffrn_orient_matrix_UB_21 0.0275101000
_diffrn_orient_matrix_UB_22 -0.0100855000
_diffrn_orient_matrix_UB_23 0.0222308000
_diffrn_orient_matrix_UB_31 0.0429677000
_diffrn_orient_matrix_UB_32 0.0074565000
_diffrn_orient_matrix_UB_33 -0.0139252000
_diffrn_radiation_monochromator mirror
_diffrn_radiation_type MoK\a
_diffrn_radiation_wavelength 0.71073
_diffrn_reflns_av_R_equivalents 0.0411
_diffrn_reflns_av_unetI/netI 0.0327
_diffrn_reflns_Laue_measured_fraction_full 0.996
_diffrn_reflns_Laue_measured_fraction_max 0.996
_diffrn_reflns_limit_h_max 16
_diffrn_reflns_limit_h_min -17
_diffrn_reflns_limit_k_max 15
_diffrn_reflns_limit_k_min -24
_diffrn_reflns_limit_l_max 30
_diffrn_reflns_limit_l_min -31
_diffrn_reflns_number 33613
_diffrn_reflns_point_group_measured_fraction_full 0.996
_diffrn_reflns_point_group_measured_fraction_max 0.996
_diffrn_reflns_theta_full 25.242
_diffrn_reflns_theta_max 26.022
_diffrn_reflns_theta_min 2.931
_diffrn_source 'SuperNova (Mo) X-ray Source'
_exptl_absorpt_coefficient_mu 0.711
_exptl_absorpt_correction_T_max 1.00000
_exptl_absorpt_correction_T_min 0.90957
_exptl_absorpt_correction_type multi-scan
_exptl_absorpt_process_details
;
CrysAlisPro, Agilent Technologies,
Version 1.171.36.32 (release 02-08-2013 CrysAlis171 .NET)
(compiled Aug  2 2013,16:46:58)
Empirical absorption correction using spherical harmonics,
 implemented in SCALE3 ABSPACK scaling algorithm.
;
_exptl_crystal_colour orange
_exptl_crystal_density_diffrn 1.522
_exptl_crystal_density_method none
_exptl_crystal_description block
_exptl_crystal_F_000 3336
_exptl_crystal_preparation 'Magnetic properties'
_exptl_crystal_recrystallization_method 'Re-crystallisation from solvent'
_exptl_crystal_size_max 0.35
_exptl_crystal_size_mid 0.33
_exptl_crystal_size_min 0.26
_refine_diff_density_max 1.596
_refine_diff_density_min -0.761
_refine_diff_density_rms 0.085
_refine_ls_extinction_method none
_refine_ls_goodness_of_fit_ref 1.022
_refine_ls_hydrogen_treatment constr
_refine_ls_matrix_type full
_refine_ls_number_parameters 496
_refine_ls_number_reflns 6896
_refine_ls_number_restraints 58
_refine_ls_restrained_S_all 1.144
_refine_ls_R_factor_all 0.0868
_refine_ls_R_factor_gt 0.0672
_refine_ls_shift/su_max 0.001
_refine_ls_shift/su_mean 0.000
_refine_ls_structure_factor_coef Fsqd
_refine_ls_weighting_details 'w=1/[\s^2^(Fo^2^)+(0.0820P)^2^+19.4220P] where P=(Fo^2^+2Fc^2^)/3'
_refine_ls_weighting_scheme calc
_refine_ls_wR_factor_gt 0.1695
_refine_ls_wR_factor_ref 0.1865
_reflns_Friedel_coverage 0.000
_reflns_number_gt 5322
_reflns_number_total 6896
_reflns_threshold_expression 'I > 2\s(I)'
_cod_data_source_file c7qi00547d2.cif
_cod_data_source_block 2
_cod_database_code 4349775
_chemical_oxdiff_formula 'C25 H27 N3 Co1 cl3 o4'
_shelx_space_group_comment
;
The symmetry employed for this shelxl refinement is uniquely defined
by the following loop, which should always be used as a source of
symmetry information in preference to the above space-group names.
They are only intended as comments.
;
_reflns_odcompleteness_completeness 99.74
_reflns_odcompleteness_iscentric 1
_reflns_odcompleteness_theta 27.42
_olex2_refinement_description
;
1. Fixed Uiso
 At 1.2 times of:
  All C(H) groups, All C(H,H) groups
 At 1.5 times of:
  All C(H,H,H) groups
2. Restrained distances
 Cl2-O9 \\sim Cl2-O10A \\sim Cl2-O11A \\sim Cl2-O12A
 with sigma of 0.01
 Cl2-O9 \\sim Cl2-O11A \\sim Cl2-O11B \\sim Cl2-O11B
 with sigma of 0.01
 O9-O10A \\sim O10A-O11A \\sim O11A-O12A \\sim O12A-O9
 with sigma of 0.02
 O9-O10B \\sim O10B-O11B \\sim O11B-O12B \\sim O12B-O9
 with sigma of 0.02
3. Uiso/Uaniso restraints and constraints
Uanis(O10A) \\sim Ueq, Uanis(O11A) \\sim Ueq, Uanis(O12A) \\sim Ueq,
Uanis(O10B) \\sim Ueq, Uanis(O11B) \\sim Ueq, Uanis(O12B) \\sim Ueq: with sigma
of 0.01 and sigma for terminal atoms of 0.02
4. Others
 Sof(O10B)=Sof(O11B)=Sof(O12B)=1-FVAR(1)
 Sof(O10A)=Sof(O11A)=Sof(O12A)=FVAR(1)
5.a Secondary CH2 refined with riding coordinates:
 C4(H4A,H4B), C12(H12A,H12B), C19(H19A,H19B), C27(H27A,H27B)
5.b Aromatic/amide H refined with riding coordinates:
 C7(H7), C8(H8), C9(H9), C22(H22), C23(H23), C24(H24)
5.c Idealised Me refined as rotating group:
 C1(H1A,H1B,H1C), C2(H2A,H2B,H2C), C14(H14A,H14B,H14C), C15(H15A,H15B,H15C),
 C16(H16A,H16B,H16C), C17(H17A,H17B,H17C), C29(H29A,H29B,H29C), C30(H30A,H30B,
 H30C)
;
_shelx_shelxl_version_number 2014/7
_olex2_submission_special_instructions 'No special instructions were received'
_solvent_exptl_crystal_recrystallization_method methanol

loop_
_space_group_symop_operation_xyz
'x, y, z'
'-x+1/2, -y, z+1/2'
'x+1/2, -y+1/2, -z'
'-x, y+1/2, -z+1/2'
'-x, -y, -z'
'x-1/2, y, -z-1/2'
'-x-1/2, y-1/2, z'
'x, -y-1/2, z-1/2'

loop_
_atom_site_label
_atom_site_type_symbol
_atom_site_fract_x
_atom_site_fract_y
_atom_site_fract_z
_atom_site_U_iso_or_equiv
_atom_site_adp_type
_atom_site_occupancy
_atom_site_site_symmetry_order
_atom_site_calc_flag
_atom_site_refinement_flags_posn
_atom_site_refinement_flags_adp
_atom_site_refinement_flags_occupancy
_atom_site_disorder_assembly
_atom_site_disorder_group
Co1 Co 0.59884(4) 0.30914(3) 0.11847(2) 0.03336(18) Uani 1 1 d . . . . .
O1 O 0.6924(2) 0.28346(18) -0.03872(12) 0.0515(8) Uani 1 1 d . . . . .
O2 O 0.7084(3) 0.47967(17) 0.19313(18) 0.0706(11) Uani 1 1 d . . . . .
O3 O 0.6763(3) 0.12450(15) 0.18225(16) 0.0633(10) Uani 1 1 d . . . . .
O4 O 0.3026(2) 0.34833(16) 0.11626(13) 0.0503(8) Uani 1 1 d . . . . .
N1 N 0.6130(2) 0.26872(16) 0.03795(13) 0.0334(7) Uani 1 1 d . . . . .
N2 N 0.6941(2) 0.37296(17) 0.08168(15) 0.0416(8) Uani 1 1 d . . . . .
N3 N 0.6293(3) 0.38346(17) 0.17823(15) 0.0474(9) Uani 1 1 d . . . . .
N4 N 0.6857(3) 0.23039(16) 0.15302(14) 0.0395(8) Uani 1 1 d . . . . .
N5 N 0.4988(2) 0.24303(15) 0.14730(13) 0.0333(7) Uani 1 1 d . . . . .
N6 N 0.4609(2) 0.35610(16) 0.10041(13) 0.0343(7) Uani 1 1 d . . . . .
C1 C 0.4753(4) 0.2049(3) 0.0044(2) 0.0645(15) Uani 1 1 d . . . . .
H1A H 0.4535 0.1953 0.0396 0.097 Uiso 1 1 calc GR . . . .
H1B H 0.4563 0.1692 -0.0188 0.097 Uiso 1 1 calc GR . . . .
H1C H 0.4473 0.2462 -0.0075 0.097 Uiso 1 1 calc GR . . . .
C2 C 0.6295(5) 0.1475(3) 0.0251(2) 0.0694(16) Uani 1 1 d . . . . .
H2A H 0.6981 0.1519 0.0229 0.104 Uiso 1 1 calc GR . . . .
H2B H 0.6090 0.1099 0.0043 0.104 Uiso 1 1 calc GR . . . .
H2C H 0.6111 0.1408 0.0613 0.104 Uiso 1 1 calc GR . . . .
C3 C 0.5822(3) 0.2110(2) 0.00425(16) 0.0392(9) Uani 1 1 d . . . . .
C4 C 0.6235(4) 0.2309(3) -0.04992(19) 0.0584(13) Uani 1 1 d . . . . .
H4A H 0.6548 0.1929 -0.0666 0.070 Uiso 1 1 calc R . . . .
H4B H 0.5730 0.2471 -0.0730 0.070 Uiso 1 1 calc R . . . .
C5 C 0.6720(3) 0.3029(2) 0.01008(17) 0.0380(9) Uani 1 1 d . . . . .
C6 C 0.7183(3) 0.3635(2) 0.03128(19) 0.0428(10) Uani 1 1 d . . . . .
C7 C 0.7776(3) 0.4081(2) 0.0050(2) 0.0585(14) Uani 1 1 d . . . . .
H7 H 0.7928 0.4019 -0.0304 0.070 Uiso 1 1 calc R . . . .
C8 C 0.8134(4) 0.4622(3) 0.0329(3) 0.0727(18) Uani 1 1 d . . . . .
H8 H 0.8556 0.4918 0.0165 0.087 Uiso 1 1 calc R . . . .
C9 C 0.7873(4) 0.4726(3) 0.0844(3) 0.0703(18) Uani 1 1 d . . . . .
H9 H 0.8098 0.5098 0.1029 0.084 Uiso 1 1 calc R . . . .
C10 C 0.7268(3) 0.4268(2) 0.1085(2) 0.0494(12) Uani 1 1 d . . . . .
C11 C 0.6863(4) 0.4287(2) 0.1619(2) 0.0508(12) Uani 1 1 d . . . . .
C12 C 0.6506(6) 0.4703(3) 0.2399(3) 0.082(2) Uani 1 1 d . . . . .
H12A H 0.6026 0.5054 0.2427 0.098 Uiso 1 1 calc R . . . .
H12B H 0.6905 0.4710 0.2713 0.098 Uiso 1 1 calc R . . . .
C13 C 0.6019(5) 0.4014(2) 0.2335(2) 0.0592(15) Uani 1 1 d . . . . .
C14 C 0.4930(5) 0.4050(3) 0.2376(2) 0.0793(19) Uani 1 1 d . . . . .
H14A H 0.4690 0.4371 0.2126 0.119 Uiso 1 1 calc GR . . . .
H14B H 0.4751 0.4183 0.2726 0.119 Uiso 1 1 calc GR . . . .
H14C H 0.4660 0.3617 0.2300 0.119 Uiso 1 1 calc GR . . . .
C15 C 0.6426(7) 0.3493(3) 0.2711(2) 0.099(3) Uani 1 1 d . . . . .
H15A H 0.6133 0.3066 0.2642 0.148 Uiso 1 1 calc GR . . . .
H15B H 0.6295 0.3624 0.3069 0.148 Uiso 1 1 calc GR . . . .
H15C H 0.7109 0.3459 0.2661 0.148 Uiso 1 1 calc GR . . . .
C16 C 0.8396(6) 0.2141(7) 0.1074(3) 0.145(5) Uani 1 1 d . . . . .
H16A H 0.8106 0.1830 0.0833 0.218 Uiso 1 1 calc GR . . . .
H16B H 0.9063 0.2030 0.1120 0.218 Uiso 1 1 calc GR . . . .
H16C H 0.8343 0.2587 0.0935 0.218 Uiso 1 1 calc GR . . . .
C17 C 0.8380(4) 0.2553(3) 0.1987(3) 0.0721(18) Uani 1 1 d . . . . .
H17A H 0.8407 0.3000 0.1848 0.108 Uiso 1 1 calc GR . . . .
H17B H 0.9021 0.2393 0.2050 0.108 Uiso 1 1 calc GR . . . .
H17C H 0.8027 0.2554 0.2313 0.108 Uiso 1 1 calc GR . . . .
C18 C 0.7888(4) 0.2104(2) 0.1599(2) 0.0515(12) Uani 1 1 d . . . . .
C19 C 0.7789(5) 0.1389(3) 0.1816(4) 0.100(3) Uani 1 1 d . . . . .
H19A H 0.8126 0.1073 0.1590 0.120 Uiso 1 1 calc R . . . .
H19B H 0.8055 0.1360 0.2169 0.120 Uiso 1 1 calc R . . . .
C20 C 0.6343(4) 0.18071(19) 0.16728(17) 0.0423(10) Uani 1 1 d . . . . .
C21 C 0.5286(3) 0.18387(19) 0.16606(16) 0.0389(10) Uani 1 1 d . . . . .
C22 C 0.4630(4) 0.1341(2) 0.18006(18) 0.0519(13) Uani 1 1 d . . . . .
H22 H 0.4838 0.0932 0.1935 0.062 Uiso 1 1 calc R . . . .
C23 C 0.3669(4) 0.1474(2) 0.17342(18) 0.0524(12) Uani 1 1 d . . . . .
H23 H 0.3220 0.1145 0.1817 0.063 Uiso 1 1 calc R . . . .
C24 C 0.3356(4) 0.2087(2) 0.15470(16) 0.0440(10) Uani 1 1 d . . . . .
H24 H 0.2704 0.2181 0.1508 0.053 Uiso 1 1 calc R . . . .
C25 C 0.4054(3) 0.2557(2) 0.14201(15) 0.0366(9) Uani 1 1 d . . . . .
C26 C 0.3910(3) 0.3224(2) 0.11888(15) 0.0351(9) Uani 1 1 d . . . . .
C27 C 0.3180(4) 0.4184(2) 0.0994(2) 0.0549(12) Uani 1 1 d . . . . .
H27A H 0.3160 0.4487 0.1293 0.066 Uiso 1 1 calc R . . . .
H27B H 0.2700 0.4321 0.0738 0.066 Uiso 1 1 calc R . . . .
C28 C 0.4181(3) 0.4168(2) 0.07473(19) 0.0436(10) Uani 1 1 d . . . . .
C29 C 0.4145(4) 0.4033(3) 0.0159(2) 0.0607(14) Uani 1 1 d . . . . .
H29A H 0.4788 0.3980 0.0026 0.091 Uiso 1 1 calc GR . . . .
H29B H 0.3840 0.4402 -0.0017 0.091 Uiso 1 1 calc GR . . . .
H29C H 0.3785 0.3630 0.0094 0.091 Uiso 1 1 calc GR . . . .
C30 C 0.4762(4) 0.4793(2) 0.0871(2) 0.0586(13) Uani 1 1 d . . . . .
H30A H 0.4839 0.4834 0.1247 0.088 Uiso 1 1 calc GR . . . .
H30B H 0.4432 0.5180 0.0737 0.088 Uiso 1 1 calc GR . . . .
H30C H 0.5383 0.4761 0.0707 0.088 Uiso 1 1 calc GR . . . .
Cl1 Cl 0.41584(8) 0.62295(6) 0.17761(7) 0.0603(4) Uani 1 1 d . . . . .
O5 O 0.3493(3) 0.5706(2) 0.1857(3) 0.128(2) Uani 1 1 d . . . . .
O6 O 0.3873(3) 0.6808(2) 0.2075(3) 0.1070(19) Uani 1 1 d . . . . .
O7 O 0.4219(5) 0.6383(2) 0.1249(2) 0.119(2) Uani 1 1 d . . . . .
O8 O 0.5063(3) 0.6015(2) 0.19462(18) 0.0831(13) Uani 1 1 d . . . . .
Cl2 Cl 0.44980(9) -0.02050(7) 0.10558(4) 0.0525(3) Uani 1 1 d D . . . .
O9 O 0.5164(5) -0.0189(4) 0.1469(3) 0.149(3) Uani 1 1 d D . . . .
O10A O 0.4739(11) 0.0107(10) 0.0597(5) 0.192(8) Uani 0.534(16) 1 d D U P A 1
O11A O 0.3581(5) 0.0023(6) 0.1222(6) 0.093(4) Uani 0.534(16) 1 d D U P A 1
O12A O 0.4462(11) -0.0782(6) 0.0773(6) 0.148(7) Uani 0.534(16) 1 d D U P A 1
O10B O 0.4963(8) 0.0355(5) 0.0868(7) 0.120(6) Uani 0.466(16) 1 d D U P A 2
O11B O 0.3924(9) -0.0146(5) 0.1489(4) 0.066(3) Uani 0.466(16) 1 d D U P A 2
O12B O 0.4632(13) -0.0905(7) 0.1012(6) 0.127(6) Uani 0.466(16) 1 d D U P A 2

loop_
_atom_site_aniso_label
_atom_site_aniso_U_11
_atom_site_aniso_U_22
_atom_site_aniso_U_33
_atom_site_aniso_U_23
_atom_site_aniso_U_13
_atom_site_aniso_U_12
Co1 0.0400(3) 0.0229(3) 0.0371(3) 0.0067(2) -0.0038(2) -0.0003(2)
O1 0.0483(18) 0.062(2) 0.0438(18) 0.0142(16) 0.0090(14) -0.0051(16)
O2 0.084(3) 0.0337(18) 0.094(3) -0.0122(19) -0.031(2) -0.0062(18)
O3 0.075(2) 0.0254(16) 0.089(3) 0.0132(16) -0.037(2) 0.0020(15)
O4 0.0386(16) 0.0457(18) 0.067(2) 0.0095(15) 0.0109(15) 0.0026(14)
N1 0.0347(17) 0.0299(17) 0.0356(17) 0.0087(14) 0.0018(14) 0.0015(14)
N2 0.0336(18) 0.0312(18) 0.060(2) 0.0111(16) -0.0057(17) -0.0021(14)
N3 0.073(3) 0.0243(17) 0.045(2) 0.0017(15) -0.0166(19) -0.0006(17)
N4 0.050(2) 0.0285(18) 0.0403(19) 0.0030(14) -0.0120(16) 0.0045(15)
N5 0.0461(19) 0.0215(15) 0.0323(17) 0.0009(13) -0.0010(14) -0.0017(14)
N6 0.0379(18) 0.0278(16) 0.0370(18) 0.0072(14) 0.0033(14) 0.0031(14)
C1 0.051(3) 0.078(4) 0.064(3) -0.027(3) 0.008(3) -0.012(3)
C2 0.111(5) 0.036(3) 0.061(3) 0.005(2) -0.007(3) 0.007(3)
C3 0.049(2) 0.036(2) 0.032(2) 0.0020(17) 0.0038(18) 0.0026(18)
C4 0.069(3) 0.066(3) 0.040(3) 0.007(2) 0.013(2) -0.010(3)
C5 0.033(2) 0.040(2) 0.041(2) 0.0138(18) 0.0015(17) 0.0054(17)
C6 0.030(2) 0.037(2) 0.061(3) 0.020(2) -0.0003(19) 0.0039(17)
C7 0.039(2) 0.048(3) 0.088(4) 0.030(3) 0.011(2) 0.002(2)
C8 0.043(3) 0.044(3) 0.131(6) 0.026(3) 0.014(3) -0.008(2)
C9 0.042(3) 0.037(3) 0.131(6) 0.011(3) -0.012(3) -0.007(2)
C10 0.037(2) 0.030(2) 0.081(4) 0.009(2) -0.016(2) 0.0004(18)
C11 0.054(3) 0.025(2) 0.074(3) 0.002(2) -0.026(2) 0.003(2)
C12 0.139(6) 0.030(3) 0.077(4) -0.011(3) -0.044(4) 0.003(3)
C13 0.105(5) 0.026(2) 0.046(3) -0.0043(19) -0.022(3) 0.004(3)
C14 0.127(6) 0.063(4) 0.048(3) -0.015(3) 0.006(3) -0.005(4)
C15 0.205(9) 0.039(3) 0.052(3) 0.001(2) -0.034(4) 0.028(4)
C16 0.077(5) 0.286(14) 0.073(5) 0.006(6) -0.003(4) 0.102(7)
C17 0.054(3) 0.045(3) 0.117(5) -0.002(3) -0.031(3) -0.005(2)
C18 0.053(3) 0.042(3) 0.059(3) 0.003(2) -0.023(2) 0.010(2)
C19 0.083(4) 0.033(3) 0.183(8) 0.016(4) -0.082(5) -0.005(3)
C20 0.066(3) 0.0223(19) 0.038(2) 0.0016(16) -0.020(2) 0.0039(19)
C21 0.066(3) 0.0207(18) 0.030(2) 0.0035(15) -0.0086(19) -0.0049(18)
C22 0.086(4) 0.025(2) 0.045(3) 0.0076(18) -0.016(2) -0.017(2)
C23 0.076(3) 0.038(2) 0.043(3) 0.004(2) -0.004(2) -0.024(2)
C24 0.052(3) 0.043(2) 0.037(2) 0.0000(19) 0.0040(19) -0.012(2)
C25 0.051(2) 0.032(2) 0.0276(19) 0.0000(16) 0.0059(18) -0.0060(18)
C26 0.038(2) 0.034(2) 0.034(2) 0.0007(16) 0.0035(17) 0.0044(17)
C27 0.049(3) 0.042(3) 0.074(3) 0.014(2) 0.010(2) 0.012(2)
C28 0.042(2) 0.034(2) 0.055(3) 0.013(2) 0.004(2) 0.0132(18)
C29 0.067(3) 0.059(3) 0.055(3) 0.021(3) -0.005(3) 0.014(3)
C30 0.058(3) 0.033(2) 0.085(4) 0.016(2) 0.004(3) 0.006(2)
Cl1 0.0418(6) 0.0349(6) 0.1044(11) 0.0066(6) -0.0024(6) 0.0075(5)
O5 0.073(3) 0.060(3) 0.251(7) -0.038(4) 0.058(4) -0.020(2)
O6 0.085(3) 0.045(2) 0.191(6) -0.032(3) -0.003(3) 0.018(2)
O7 0.184(6) 0.058(3) 0.116(4) 0.016(3) -0.064(4) 0.002(3)
O8 0.068(3) 0.089(3) 0.093(3) 0.005(2) -0.009(2) 0.032(2)
Cl2 0.0492(6) 0.0663(8) 0.0420(6) -0.0019(5) -0.0013(5) -0.0191(6)
O9 0.143(6) 0.175(7) 0.129(5) -0.032(5) -0.050(5) 0.011(5)
O10A 0.318(17) 0.188(14) 0.071(7) 0.080(8) 0.004(9) 0.083(12)
O11A 0.028(4) 0.113(8) 0.139(10) -0.042(7) 0.003(5) -0.019(4)
O12A 0.248(14) 0.110(10) 0.087(10) -0.056(8) 0.075(9) -0.072(10)
O10B 0.082(7) 0.057(6) 0.221(14) -0.020(7) 0.112(8) -0.028(5)
O11B 0.065(7) 0.064(6) 0.068(6) -0.003(5) 0.004(5) -0.007(5)
O12B 0.233(14) 0.079(8) 0.070(9) -0.003(6) 0.057(9) 0.027(9)

loop_
_atom_type_symbol
_atom_type_description
_atom_type_scat_dispersion_real
_atom_type_scat_dispersion_imag
_atom_type_scat_source
C C 0.0033 0.0016 'International Tables Vol C Tables 4.2.6.8 and 6.1.1.4'
H H 0.0000 0.0000 'International Tables Vol C Tables 4.2.6.8 and 6.1.1.4'
N N 0.0061 0.0033 'International Tables Vol C Tables 4.2.6.8 and 6.1.1.4'
O O 0.0106 0.0060 'International Tables Vol C Tables 4.2.6.8 and 6.1.1.4'
Cl Cl 0.1484 0.1585 'International Tables Vol C Tables 4.2.6.8 and 6.1.1.4'
Co Co 0.3494 0.9721 'International Tables Vol C Tables 4.2.6.8 and 6.1.1.4'

loop_
_geom_angle_atom_site_label_1
_geom_angle_atom_site_label_2
_geom_angle_atom_site_label_3
_geom_angle
N2 Co1 N1 75.55(14)
N2 Co1 N3 76.49(16)
N2 Co1 N4 105.83(14)
N2 Co1 N6 101.80(13)
N3 Co1 N1 151.97(14)
N3 Co1 N4 96.09(13)
N3 Co1 N6 91.37(14)
N4 Co1 N1 93.34(12)
N4 Co1 N6 152.35(13)
N5 Co1 N1 98.89(12)
N5 Co1 N2 173.95(14)
N5 Co1 N3 108.96(14)
N5 Co1 N4 76.58(14)
N5 Co1 N6 75.82(13)
N6 Co1 N1 92.40(12)
C5 O1 C4 104.6(3)
C11 O2 C12 105.1(4)
C20 O3 C19 105.2(4)
C26 O4 C27 104.3(3)
C3 N1 Co1 141.7(2)
C5 N1 Co1 111.9(3)
C5 N1 C3 106.2(3)
C6 N2 Co1 120.5(3)
C6 N2 C10 120.5(4)
C10 N2 Co1 118.8(3)
C11 N3 Co1 112.4(3)
C11 N3 C13 107.1(4)
C13 N3 Co1 140.4(3)
C18 N4 Co1 140.7(3)
C20 N4 Co1 111.4(3)
C20 N4 C18 107.3(4)
C21 N5 Co1 119.0(3)
C25 N5 Co1 120.2(3)
C25 N5 C21 120.4(4)
C26 N6 Co1 111.6(3)
C26 N6 C28 106.4(3)
C28 N6 Co1 141.9(3)
N1 C3 C2 108.6(4)
N1 C3 C4 101.7(3)
C1 C3 N1 110.3(4)
C1 C3 C2 111.2(5)
C1 C3 C4 113.3(4)
C2 C3 C4 111.3(4)
O1 C4 C3 105.0(4)
O1 C5 C6 119.1(4)
N1 C5 O1 119.7(4)
N1 C5 C6 121.2(4)
N2 C6 C5 110.8(4)
N2 C6 C7 121.3(5)
C7 C6 C5 127.9(5)
C6 C7 C8 118.2(6)
C9 C8 C7 120.6(5)
C8 C9 C10 118.6(6)
N2 C10 C9 120.7(5)
N2 C10 C11 110.7(4)
C9 C10 C11 128.5(5)
O2 C11 C10 118.8(5)
N3 C11 O2 119.7(5)
N3 C11 C10 121.5(4)
O2 C12 C13 106.0(5)
N3 C13 C12 101.5(5)
N3 C13 C14 109.2(4)
N3 C13 C15 109.2(4)
C14 C13 C12 112.9(5)
C15 C13 C12 112.4(5)
C15 C13 C14 111.2(6)
N4 C18 C16 109.4(4)
N4 C18 C19 101.7(4)
C16 C18 C19 113.7(7)
C17 C18 N4 110.8(4)
C17 C18 C16 109.7(6)
C17 C18 C19 111.3(5)
O3 C19 C18 106.0(4)
O3 C20 C21 119.0(4)
N4 C20 O3 119.6(4)
N4 C20 C21 121.4(4)
N5 C21 C20 110.7(4)
N5 C21 C22 121.1(4)
C22 C21 C20 128.1(4)
C23 C22 C21 117.9(4)
C22 C23 C24 121.3(4)
C23 C24 C25 117.2(5)
N5 C25 C24 122.1(4)
N5 C25 C26 110.3(3)
C24 C25 C26 127.5(4)
O4 C26 C25 119.8(4)
N6 C26 O4 118.7(4)
N6 C26 C25 121.5(4)
O4 C27 C28 103.3(3)
N6 C28 C27 101.7(3)
N6 C28 C29 107.2(4)
N6 C28 C30 111.3(4)
C29 C28 C27 112.1(4)
C29 C28 C30 111.5(4)
C30 C28 C27 112.5(4)
O5 Cl1 O6 109.8(3)
O7 Cl1 O5 110.2(4)
O7 Cl1 O6 110.5(4)
O7 Cl1 O8 108.2(4)
O8 Cl1 O5 108.6(3)
O8 Cl1 O6 109.4(3)
O9 Cl2 O11A 111.5(7)
O9 Cl2 O12B 89.6(8)
O10A Cl2 O9 117.8(8)
O10A Cl2 O11A 109.2(7)
O12A Cl2 O9 116.0(8)
O12A Cl2 O10A 87.0(13)
O12A Cl2 O11A 113.3(7)
O10B Cl2 O9 85.9(7)
O10B Cl2 O12B 135.5(8)
O11B Cl2 O9 77.5(7)
O11B Cl2 O10B 119.0(6)
O11B Cl2 O12B 103.0(7)

loop_
_geom_bond_atom_site_label_1
_geom_bond_atom_site_label_2
_geom_bond_distance
Co1 N1 2.201(3)
Co1 N2 2.059(3)
Co1 N3 2.160(4)
Co1 N4 2.166(3)
Co1 N5 2.051(3)
Co1 N6 2.182(3)
O1 C4 1.449(6)
O1 C5 1.325(5)
O2 C11 1.325(6)
O2 C12 1.443(8)
O3 C19 1.455(7)
O3 C20 1.320(5)
O4 C26 1.335(5)
O4 C27 1.478(6)
N1 C3 1.495(5)
N1 C5 1.279(5)
N2 C6 1.333(6)
N2 C10 1.349(6)
N3 C11 1.270(6)
N3 C13 1.494(7)
N4 C18 1.498(6)
N4 C20 1.275(6)
N5 C21 1.338(5)
N5 C25 1.329(5)
N6 C26 1.271(5)
N6 C28 1.497(5)
C1 C3 1.491(7)
C2 C3 1.521(6)
C3 C4 1.538(6)
C5 C6 1.472(6)
C6 C7 1.382(6)
C7 C8 1.383(8)
C8 C9 1.371(9)
C9 C10 1.383(7)
C10 C11 1.466(7)
C12 C13 1.540(7)
C13 C14 1.519(9)
C13 C15 1.518(7)
C16 C18 1.507(9)
C17 C18 1.494(7)
C18 C19 1.535(7)
C20 C21 1.471(7)
C21 C22 1.393(6)
C22 C23 1.372(8)
C23 C24 1.383(7)
C24 C25 1.388(6)
C25 C26 1.467(6)
C27 C28 1.525(6)
C28 C29 1.515(7)
C28 C30 1.520(7)
Cl1 O5 1.410(5)
Cl1 O6 1.436(5)
Cl1 O7 1.372(6)
Cl1 O8 1.396(4)
Cl2 O9 1.398(5)
Cl2 O10A 1.360(7)
Cl2 O11A 1.418(6)
Cl2 O12A 1.356(7)
Cl2 O10B 1.375(9)
Cl2 O11B 1.361(6)
Cl2 O12B 1.413(13)
